data_2218017
loop_
_publ_author_name
'Ma, Hong-Bo'
'Jiang, Yan-Xia'
'Lei, Jun-Tao'

_publ_section_title
;
 Bis{2-[2-(isopropylammonio)ethyliminomethyl]-6-methoxyphenolato}nickel(II)
 dithiocyanate
;
_journal_coeditor_code SU2049
_journal_issue 4
_journal_name_full 'Acta Crystallographica Section E'
_journal_page_first m597
_journal_page_last m598
_journal_paper_doi 10.1107/S1600536808008052
_journal_volume 64
_journal_year 2008
_chemical_formula_iupac '[Ni (C13 H20 N2 O2)2] (N C S)2'
_chemical_formula_moiety 'C26 H40 N4 Ni O4, 2(C N S)'
_chemical_formula_sum 'C28 H40 N6 Ni O4 S2'
_chemical_formula_weight 647.49
_chemical_name_systematic
;
Bis{2-[2-(isopropylammonio)ethyliminomethyl]-6-methoxyphenolato}nickel(II)
dithiocyanate
;
_space_group_IT_number 61
_symmetry_cell_setting orthorhombic
_symmetry_space_group_name_Hall '-P 2ac 2ab'
_symmetry_space_group_name_H-M 'P b c a'
_atom_sites_solution_hydrogens geom
_atom_sites_solution_primary direct
_atom_sites_solution_secondary difmap
_audit_creation_method SHELXL-97
_cell_angle_alpha 90.00
_cell_angle_beta 90.00
_cell_angle_gamma 90.00
_cell_formula_units_Z 4
_cell_length_a 13.520(2)
_cell_length_b 9.810(3)
_cell_length_c 24.102(3)
_cell_measurement_reflns_used 1440
_cell_measurement_temperature 298(2)
_cell_measurement_theta_max 24.6
_cell_measurement_theta_min 2.3
_cell_volume 3196.7(12)
_computing_cell_refinement 'SAINT (Bruker, 2007)'
_computing_data_collection 'SMART (Bruker, 2007)'
_computing_data_reduction 'SAINT (Bruker, 2007)'
_computing_molecular_graphics 'SHELXTL (Sheldrick, 2008)'
_computing_publication_material 'SHELXTL (Sheldrick, 2008)'
_computing_structure_refinement 'SHELXTL (Sheldrick, 2008)'
_computing_structure_solution 'SHELXTL (Sheldrick, 2008)'
_diffrn_ambient_temperature 298(2)
_diffrn_measured_fraction_theta_full 0.973
_diffrn_measured_fraction_theta_max 0.973
_diffrn_measurement_device_type 'Bruker SMART CCD area-detector'
_diffrn_measurement_method \w
_diffrn_radiation_monochromator graphite
_diffrn_radiation_source 'fine-focus sealed tube'
_diffrn_radiation_type MoK\a
_diffrn_radiation_wavelength 0.71073
_diffrn_reflns_av_R_equivalents 0.1097
_diffrn_reflns_av_sigmaI/netI 0.0948
_diffrn_reflns_limit_h_max 17
_diffrn_reflns_limit_h_min -17
_diffrn_reflns_limit_k_max 12
_diffrn_reflns_limit_k_min -12
_diffrn_reflns_limit_l_max 31
_diffrn_reflns_limit_l_min -31
_diffrn_reflns_number 24542
_diffrn_reflns_theta_full 28.30
_diffrn_reflns_theta_max 28.30
_diffrn_reflns_theta_min 1.69
_diffrn_standards_decay_% 0
_diffrn_standards_number 0
_exptl_absorpt_coefficient_mu 0.779
_exptl_absorpt_correction_T_max 0.8597
_exptl_absorpt_correction_T_min 0.8411
_exptl_absorpt_correction_type multi-scan
_exptl_absorpt_process_details '(SADABS; Bruker, 2001)'
_exptl_crystal_colour red
_exptl_crystal_density_diffrn 1.345
_exptl_crystal_density_method 'not measured'
_exptl_crystal_description block
_exptl_crystal_F_000 1368
_exptl_crystal_size_max 0.23
_exptl_crystal_size_mid 0.22
_exptl_crystal_size_min 0.20
_refine_diff_density_max 0.293
_refine_diff_density_min -0.384
_refine_ls_extinction_method none
_refine_ls_goodness_of_fit_ref 1.014
_refine_ls_hydrogen_treatment constr
_refine_ls_matrix_type full
_refine_ls_number_parameters 190
_refine_ls_number_reflns 3863
_refine_ls_number_restraints 6
_refine_ls_restrained_S_all 1.026
_refine_ls_R_factor_all 0.1629
_refine_ls_R_factor_gt 0.0700
_refine_ls_shift/su_max 0.001
_refine_ls_shift/su_mean <0.001
_refine_ls_structure_factor_coef Fsqd
_refine_ls_weighting_details 'calc w=1/[\s^2^(Fo^2^)+(0.0594P)^2^+2.0547P] where P=(Fo^2^+2Fc^2^)/3'
_refine_ls_weighting_scheme calc
_refine_ls_wR_factor_gt 0.1429
_refine_ls_wR_factor_ref 0.1754
_reflns_number_gt 1895
_reflns_number_total 3863
_reflns_threshold_expression I>2\s(I)
_cod_data_source_file su2049.cif
_cod_data_source_block I
_cod_original_sg_symbol_H-M Pbca
_cod_database_code 2218017
_cod_database_fobs_code 2218017

loop_
_symmetry_equiv_pos_as_xyz
'x, y, z'
'-x+1/2, -y, z+1/2'
'-x, y+1/2, -z+1/2'
'x+1/2, -y+1/2, -z'
'-x, -y, -z'
'x-1/2, y, -z-1/2'
'x, -y-1/2, z-1/2'
'-x-1/2, y-1/2, z'

loop_
_atom_site_type_symbol
_atom_site_label
_atom_site_fract_x
_atom_site_fract_y
_atom_site_fract_z
_atom_site_U_iso_or_equiv
_atom_site_adp_type
_atom_site_calc_flag
_atom_site_refinement_flags
_atom_site_occupancy
Ni Ni1 0.0000 0.5000 0.5000 0.0503(3) Uani d S 1
O O1 0.0862(2) 0.5589(3) 0.55717(11) 0.0595(8) Uani d . 1
O O2 0.1713(2) 0.7110(3) 0.62919(13) 0.0679(9) Uani d . 1
S S1 0.12952(16) 0.8799(3) 0.34887(10) 0.1446(9) Uani d . 1
N N1 0.1017(2) 0.3634(3) 0.47434(13) 0.0462(8) Uani d . 1
N N2 0.0395(3) 0.4013(3) 0.35925(13) 0.0511(9) Uani d . 1
H H2A 0.0740 0.4743 0.3710 0.061 Uiso calc R 1
H H2B -0.0197 0.4034 0.3763 0.061 Uiso calc R 1
N N3 0.1018(5) 0.6596(5) 0.4145(3) 0.123(2) Uani d U 1
C C1 0.1838(3) 0.5537(4) 0.55731(16) 0.0479(10) Uani d . 1
C C2 0.2397(3) 0.4670(4) 0.52411(17) 0.0474(10) Uani d . 1
C C3 0.3429(3) 0.4673(5) 0.5277(2) 0.0566(12) Uani d . 1
H H3 0.3799 0.4086 0.5056 0.068 Uiso calc R 1
C C4 0.3893(3) 0.5529(5) 0.5634(2) 0.0659(13) Uani d . 1
H H4 0.4581 0.5543 0.5648 0.079 Uiso calc R 1
C C5 0.3353(3) 0.6389(5) 0.59804(19) 0.0610(13) Uani d . 1
H H5 0.3678 0.6967 0.6226 0.073 Uiso calc R 1
C C6 0.2337(3) 0.6377(4) 0.59571(17) 0.0523(11) Uani d . 1
C C7 0.2135(4) 0.8054(5) 0.6670(2) 0.0850(16) Uani d . 1
H H7A 0.2530 0.7573 0.6937 0.127 Uiso calc R 1
H H7B 0.1617 0.8540 0.6857 0.127 Uiso calc R 1
H H7C 0.2544 0.8687 0.6471 0.127 Uiso calc R 1
C C8 0.1937(3) 0.3693(4) 0.48742(15) 0.0493(11) Uani d . 1
H H8 0.2349 0.3040 0.4717 0.059 Uiso calc R 1
C C9 0.0744(3) 0.2481(4) 0.43785(17) 0.0553(11) Uani d . 1
H H9A 0.0050 0.2267 0.4433 0.066 Uiso calc R 1
H H9B 0.1126 0.1686 0.4484 0.066 Uiso calc R 1
C C10 0.0920(3) 0.2777(4) 0.37715(17) 0.0560(11) Uani d . 1
H H10A 0.1623 0.2892 0.3707 0.067 Uiso calc R 1
H H10B 0.0697 0.2009 0.3551 0.067 Uiso calc R 1
C C11 0.0231(4) 0.4150(5) 0.29841(17) 0.0681(14) Uani d . 1
H H11 -0.0102 0.3323 0.2853 0.082 Uiso calc R 1
C C12 0.1198(4) 0.4270(7) 0.2686(2) 0.119(2) Uani d . 1
H H12A 0.1559 0.5037 0.2829 0.178 Uiso calc R 1
H H12B 0.1080 0.4397 0.2297 0.178 Uiso calc R 1
H H12C 0.1577 0.3453 0.2741 0.178 Uiso calc R 1
C C13 -0.0449(5) 0.5349(6) 0.2881(2) 0.0964(19) Uani d . 1
H H13A -0.1083 0.5172 0.3045 0.145 Uiso calc R 1
H H13B -0.0526 0.5481 0.2489 0.145 Uiso calc R 1
H H13C -0.0169 0.6155 0.3043 0.145 Uiso calc R 1
C C14 0.1096(5) 0.7465(7) 0.3872(3) 0.095(2) Uani d . 1

loop_
_atom_site_aniso_label
_atom_site_aniso_U_11
_atom_site_aniso_U_22
_atom_site_aniso_U_33
_atom_site_aniso_U_12
_atom_site_aniso_U_13
_atom_site_aniso_U_23
Ni1 0.0405(4) 0.0602(5) 0.0501(4) 0.0056(4) -0.0042(4) -0.0156(4)
O1 0.0406(17) 0.084(2) 0.0535(18) 0.0023(15) 0.0001(14) -0.0189(16)
O2 0.066(2) 0.069(2) 0.068(2) -0.0026(17) -0.0098(17) -0.0192(18)
S1 0.1218(16) 0.166(2) 0.1462(18) 0.0331(15) 0.0288(14) 0.0599(16)
N1 0.049(2) 0.049(2) 0.0408(19) -0.0021(17) 0.0034(16) 0.0038(16)
N2 0.057(2) 0.052(2) 0.045(2) 0.0072(18) 0.0093(17) -0.0007(17)
N3 0.162(5) 0.062(3) 0.147(5) 0.011(3) -0.065(4) 0.008(3)
C1 0.046(3) 0.053(2) 0.045(2) -0.002(2) -0.004(2) 0.008(2)
C2 0.049(3) 0.050(3) 0.043(2) 0.004(2) 0.001(2) 0.0088(19)
C3 0.042(3) 0.067(3) 0.060(3) 0.004(2) 0.002(2) 0.007(2)
C4 0.045(3) 0.082(3) 0.071(3) -0.003(3) -0.006(2) 0.014(3)
C5 0.061(3) 0.063(3) 0.059(3) -0.015(2) -0.016(2) 0.017(2)
C6 0.052(3) 0.052(3) 0.053(3) -0.003(2) -0.005(2) 0.008(2)
C7 0.107(4) 0.069(3) 0.079(4) -0.008(3) -0.023(3) -0.013(3)
C8 0.054(3) 0.056(3) 0.038(2) 0.011(2) 0.0101(19) 0.0086(19)
C9 0.071(3) 0.045(2) 0.051(3) 0.004(2) 0.003(2) -0.001(2)
C10 0.070(3) 0.048(3) 0.050(3) 0.012(2) 0.000(2) -0.004(2)
C11 0.095(4) 0.065(3) 0.044(3) 0.010(3) -0.001(3) -0.001(2)
C12 0.141(6) 0.157(6) 0.058(4) 0.035(5) 0.041(4) 0.028(4)
C13 0.137(5) 0.080(4) 0.072(4) 0.032(4) -0.025(4) 0.007(3)
C14 0.095(4) 0.075(4) 0.116(5) 0.015(4) -0.039(4) -0.022(4)

loop_
_atom_type_symbol
_atom_type_description
_atom_type_scat_dispersion_real
_atom_type_scat_dispersion_imag
_atom_type_scat_source
C C 0.0033 0.0016 'International Tables Vol C Tables 4.2.6.8 and 6.1.1.4'
H H 0.0000 0.0000 'International Tables Vol C Tables 4.2.6.8 and 6.1.1.4'
N N 0.0061 0.0033 'International Tables Vol C Tables 4.2.6.8 and 6.1.1.4'
O O 0.0106 0.0060 'International Tables Vol C Tables 4.2.6.8 and 6.1.1.4'
S S 0.1246 0.1234 'International Tables Vol C Tables 4.2.6.8 and 6.1.1.4'
Ni Ni 0.3393 1.1124 'International Tables Vol C Tables 4.2.6.8 and 6.1.1.4'

loop_
_geom_angle_atom_site_label_1
_geom_angle_atom_site_label_2
_geom_angle_atom_site_label_3
_geom_angle_site_symmetry_1
_geom_angle_site_symmetry_3
_geom_angle
O1 Ni1 O1 5_566 . 180.0000(10)
O1 Ni1 N1 5_566 5_566 90.38(13)
O1 Ni1 N1 . 5_566 89.62(13)
O1 Ni1 N1 5_566 . 89.62(13)
O1 Ni1 N1 . . 90.38(13)
N1 Ni1 N1 5_566 . 180.00(17)
C1 O1 Ni1 . . 127.2(3)
C6 O2 C7 . . 118.2(4)
C8 N1 C9 . . 115.0(4)
C8 N1 Ni1 . . 123.7(3)
C9 N1 Ni1 . . 121.4(3)
C10 N2 C11 . . 115.8(3)
C10 N2 H2A . . 108.3
C11 N2 H2A . . 108.3
C10 N2 H2B . . 108.3
C11 N2 H2B . . 108.3
H2A N2 H2B . . 107.4
O1 C1 C2 . . 124.4(4)
O1 C1 C6 . . 117.2(4)
C2 C1 C6 . . 118.3(4)
C1 C2 C3 . . 120.3(4)
C1 C2 C8 . . 121.6(4)
C3 C2 C8 . . 118.0(4)
C4 C3 C2 . . 120.2(4)
C4 C3 H3 . . 119.9
C2 C3 H3 . . 119.9
C3 C4 C5 . . 120.8(4)
C3 C4 H4 . . 119.6
C5 C4 H4 . . 119.6
C6 C5 C4 . . 119.6(4)
C6 C5 H5 . . 120.2
C4 C5 H5 . . 120.2
O2 C6 C5 . . 125.9(4)
O2 C6 C1 . . 113.4(4)
C5 C6 C1 . . 120.7(4)
O2 C7 H7A . . 109.5
O2 C7 H7B . . 109.5
H7A C7 H7B . . 109.5
O2 C7 H7C . . 109.5
H7A C7 H7C . . 109.5
H7B C7 H7C . . 109.5
N1 C8 C2 . . 126.7(4)
N1 C8 H8 . . 116.7
C2 C8 H8 . . 116.7
N1 C9 C10 . . 112.9(3)
N1 C9 H9A . . 109.0
C10 C9 H9A . . 109.0
N1 C9 H9B . . 109.0
C10 C9 H9B . . 109.0
H9A C9 H9B . . 107.8
N2 C10 C9 . . 111.5(3)
N2 C10 H10A . . 109.3
C9 C10 H10A . . 109.3
N2 C10 H10B . . 109.3
C9 C10 H10B . . 109.3
H10A C10 H10B . . 108.0
N2 C11 C12 . . 110.4(4)
N2 C11 C13 . . 108.8(4)
C12 C11 C13 . . 113.0(5)
N2 C11 H11 . . 108.2
C12 C11 H11 . . 108.2
C13 C11 H11 . . 108.2
C11 C12 H12A . . 109.5
C11 C12 H12B . . 109.5
H12A C12 H12B . . 109.5
C11 C12 H12C . . 109.5
H12A C12 H12C . . 109.5
H12B C12 H12C . . 109.5
C11 C13 H13A . . 109.5
C11 C13 H13B . . 109.5
H13A C13 H13B . . 109.5
C11 C13 H13C . . 109.5
H13A C13 H13C . . 109.5
H13B C13 H13C . . 109.5
N3 C14 S1 . . 175.4(7)

loop_
_geom_bond_atom_site_label_1
_geom_bond_atom_site_label_2
_geom_bond_site_symmetry_2
_geom_bond_distance
Ni1 O1 5_566 1.895(3)
Ni1 O1 . 1.895(3)
Ni1 N1 5_566 2.017(3)
Ni1 N1 . 2.017(3)
O1 C1 . 1.320(5)
O2 C6 . 1.371(5)
O2 C7 . 1.418(5)
S1 C14 . 1.624(8)
N1 C8 . 1.285(5)
N1 C9 . 1.479(5)
N2 C10 . 1.470(5)
N2 C11 . 1.489(5)
N2 H2A . 0.9000
N2 H2B . 0.9000
N3 C14 . 1.082(7)
C1 C2 . 1.391(6)
C1 C6 . 1.412(5)
C2 C3 . 1.399(6)
C2 C8 . 1.445(6)
C3 C4 . 1.356(6)
C3 H3 . 0.9300
C4 C5 . 1.393(6)
C4 H4 . 0.9300
C5 C6 . 1.374(6)
C5 H5 . 0.9300
C7 H7A . 0.9600
C7 H7B . 0.9600
C7 H7C . 0.9600
C8 H8 . 0.9300
C9 C10 . 1.511(5)
C9 H9A . 0.9700
C9 H9B . 0.9700
C10 H10A . 0.9700
C10 H10B . 0.9700
C11 C12 . 1.497(7)
C11 C13 . 1.513(7)
C11 H11 . 0.9800
C12 H12A . 0.9600
C12 H12B . 0.9600
C12 H12C . 0.9600
C13 H13A . 0.9600
C13 H13B . 0.9600
C13 H13C . 0.9600

loop_
_geom_hbond_atom_site_label_D
_geom_hbond_atom_site_label_H
_geom_hbond_atom_site_label_A
_geom_hbond_site_symmetry_A
_geom_hbond_distance_DH
_geom_hbond_distance_HA
_geom_hbond_distance_DA
_geom_hbond_angle_DHA
N2 H2B O2 5_566 0.90 2.34 3.068(5) 137.9
N2 H2B O1 5_566 0.90 1.88 2.664(4) 145.2
N2 H2A N3 . 0.90 2.13 2.983(6) 157.6
